data_1010842
loop_
_publ_author_name
'Finbak, Chr.'
'Hassel, O.'

_publ_section_title
;
 Rotation von Anionpolyedern in kubischen Kristallgittern. III. Die Nitrate
;
_journal_coden_ASTM ZPCBAL
_journal_issue 1
_journal_name_full
;
 Zeitschrift fuer Physikalische Chemie, Abteilung B: Chemie der
 Elementarprozesse, Aufbau der Materie
;
_journal_page_first 25
_journal_page_last 28
_journal_paper_doi 10.1515/zpch-1937-3504
_journal_volume 35
_journal_year 1937
_chemical_formula_structural 'Cs N O3'
_chemical_formula_sum 'Cs N O3'
_chemical_name_systematic 'Caesium nitrate'
_cell_angle_alpha 90
_cell_angle_beta 90
_cell_angle_gamma 90
_cell_length_a 4.49
_cell_length_b 4.49
_cell_length_c 4.49
_cell_volume 90.5
_cod_database_code 1010842

loop_
_atom_site_label
_atom_site_fract_x
_atom_site_fract_y
_atom_site_fract_z
? ? ? ?
